data_4088584
loop_
_publ_author_name
'Helgert, Theodore R.'
'Zhang, Xiaofei'
'Box, Hannah K.'
'Denny, Jason A.'
'Valle, Henry U.'
'Oliver, Allen G.'
'Akurathi, Gopalakrishna'
'Webster, Charles Edwin'
'Hollis, T. Keith'

_publ_section_title
;
 Extreme \p-Loading as a Design Element for Accessing Imido Ligand
 Reactivity. A CCC-NHC Pincer Tantalum Bis(imido) Complex: Synthesis,
 Characterization, and Catalytic Oxidative Amination of Alkenes
;
_journal_issue 20
_journal_name_full Organometallics
_journal_page_first 3452
_journal_paper_doi 10.1021/acs.organomet.6b00216
_journal_volume 35
_journal_year 2016
_chemical_formula_moiety 'C28 H43 I Li N6 Ta'
_chemical_formula_sum 'C28 H43 I Li N6 Ta'
_chemical_formula_weight 778.47
_space_group_crystal_system triclinic
_space_group_IT_number 2
_space_group_name_Hall '-P 1'
_space_group_name_H-M_alt 'P -1'
_atom_sites_solution_hydrogens geom
_atom_sites_solution_primary direct
_audit_creation_date 2016-05-17
_audit_creation_method
;
Olex2 1.2
(compiled 2016.02.19 svn.r3266 for OlexSys, GUI svn.r5155)
;
_audit_update_record
;
2016-05-18 # Formatted by publCIF

;
_cell_angle_alpha 96.432(2)
_cell_angle_beta 92.191(2)
_cell_angle_gamma 117.377(2)
_cell_formula_units_Z 2
_cell_length_a 10.4676(5)
_cell_length_b 11.0982(5)
_cell_length_c 15.7331(8)
_cell_measurement_reflns_used 9964
_cell_measurement_temperature 100.15
_cell_measurement_theta_max 27.66
_cell_measurement_theta_min 2.30
_cell_volume 1604.45(14)
_computing_molecular_graphics 'Olex2 (Dolomanov et al., 2009)'
_computing_publication_material 'Olex2 (Dolomanov et al., 2009)'
_computing_structure_refinement 'ShelXL (Sheldrick, 2015)'
_computing_structure_solution 'ShelXS (Sheldrick, 2008)'
_diffrn_ambient_temperature 100.15
_diffrn_measured_fraction_theta_full 1.000
_diffrn_measured_fraction_theta_max 0.992
_diffrn_measurement_device_type 'CCD area detector'
_diffrn_measurement_method 'phi and omega scans'
_diffrn_radiation_monochromator graphite
_diffrn_radiation_type MoK\a
_diffrn_radiation_wavelength 0.71073
_diffrn_reflns_av_R_equivalents 0.0499
_diffrn_reflns_av_unetI/netI 0.0399
_diffrn_reflns_Laue_measured_fraction_full 1.000
_diffrn_reflns_Laue_measured_fraction_max 0.992
_diffrn_reflns_limit_h_max 13
_diffrn_reflns_limit_h_min -13
_diffrn_reflns_limit_k_max 14
_diffrn_reflns_limit_k_min -14
_diffrn_reflns_limit_l_max 20
_diffrn_reflns_limit_l_min -20
_diffrn_reflns_number 39862
_diffrn_reflns_point_group_measured_fraction_full 1.000
_diffrn_reflns_point_group_measured_fraction_max 0.992
_diffrn_reflns_theta_full 25.242
_diffrn_reflns_theta_max 28.281
_diffrn_reflns_theta_min 2.089
_exptl_absorpt_coefficient_mu 4.413
_exptl_absorpt_correction_T_max 0.7456
_exptl_absorpt_correction_T_min 0.4746
_exptl_absorpt_correction_type multi-scan
_exptl_absorpt_process_details
;
SADABS-2014/2 (Bruker,2014/2) was used for absorption correction.
wR2(int) was 0.1033 before and 0.0592 after correction.
The Ratio of minimum to maximum transmission is 0.6365.
The \l/2 correction factor is 0.00150.
;
_exptl_crystal_colour 'clear yellow'
_exptl_crystal_colour_lustre clear
_exptl_crystal_colour_primary yellow
_exptl_crystal_density_diffrn 1.611
_exptl_crystal_description Plate
_exptl_crystal_F_000 764
_exptl_crystal_size_max 0.3
_exptl_crystal_size_mid 0.3
_exptl_crystal_size_min 0.05
_refine_diff_density_max 1.739
_refine_diff_density_min -2.022
_refine_diff_density_rms 0.172
_refine_ls_extinction_method none
_refine_ls_goodness_of_fit_ref 1.057
_refine_ls_hydrogen_treatment constr
_refine_ls_matrix_type full
_refine_ls_number_parameters 355
_refine_ls_number_reflns 7885
_refine_ls_number_restraints 30
_refine_ls_restrained_S_all 1.058
_refine_ls_R_factor_all 0.0558
_refine_ls_R_factor_gt 0.0448
_refine_ls_shift/su_max 0.003
_refine_ls_shift/su_mean 0.000
_refine_ls_structure_factor_coef Fsqd
_refine_ls_weighting_details 'w=1/[\s^2^(Fo^2^)+(0.0378P)^2^+11.9597P] where P=(Fo^2^+2Fc^2^)/3'
_refine_ls_weighting_scheme calc
_refine_ls_wR_factor_gt 0.1014
_refine_ls_wR_factor_ref 0.1073
_reflns_Friedel_coverage 0.000
_reflns_number_gt 6775
_reflns_number_total 7885
_reflns_threshold_expression 'I > 2\s(I)'
_cod_data_source_file om6b00216_si_002.cif
_cod_data_source_block tri
_cod_database_code 4088584
_shelx_space_group_comment
;
The symmetry employed for this shelxl refinement is uniquely defined
by the following loop, which should always be used as a source of
symmetry information in preference to the above space-group names.
They are only intended as comments.
;
_shelx_estimated_absorpt_t_max 0.810
_shelx_estimated_absorpt_t_min 0.351
_olex2_refinement_description
;
1. Fixed Uiso
 At 1.2 times of:
  All C(H) groups, All C(H,H) groups
 At 1.5 times of:
  All C(H,H,H) groups
2. Restrained distances
 C22-C23 \\sim C23-C24 \\sim C24-C22 \\sim C22A-C23A \\sim C23A-C24A \\sim
C24A-C22A
 with sigma of 0.02
 C21-C22 \\sim C21-C23 \\sim C21-C24 \\sim C21-C22A \\sim C21-C23A \\sim
C21-C24A
 with sigma of 0.02
3. Uiso/Uaniso restraints and constraints
Uanis(C22) = Uanis(C22A)
Uanis(C23) = Uanis(C23A)
Uanis(C24) = Uanis(C24A)
4. Others
 Sof(C22A)=Sof(H22D)=Sof(H22E)=Sof(H22F)=Sof(C23A)=Sof(H23D)=Sof(H23E)=
 Sof(H23F)=Sof(C24A)=Sof(H24D)=Sof(H24E)=Sof(H24F)=1-FVAR(1)
 Sof(C22)=Sof(H22A)=Sof(H22B)=Sof(H22C)=Sof(C23)=Sof(H23A)=Sof(H23B)=Sof(H23C)=
 Sof(C24)=Sof(H24A)=Sof(H24B)=Sof(H24C)=FVAR(1)
5.a Secondary CH2 refined with riding coordinates:
 C2(H2A,H2B), C3(H3A,H3B), C4(H4A,H4B), C17(H17A,H17B), C18(H18A,H18B),
 C19(H19A,H19B)
5.b Aromatic/amide H refined with riding coordinates:
 C5(H5), C6(H6), C9(H9), C10(H10), C11(H11), C14(H14), C15(H15)
5.c Idealised Me refined as rotating group:
 C1(H1A,H1B,H1C), C20(H20A,H20B,H20C), C22(H22A,H22B,H22C), C22A(H22D,H22E,
 H22F), C23(H23A,H23B,H23C), C23A(H23D,H23E,H23F), C24(H24A,H24B,H24C),
 C24A(H24D,H24E,H24F), C26(H26A,H26B,H26C), C27(H27A,H27B,H27C), C28(H28A,H28B,
 H28C)
;
_shelx_shelxl_version_number 2014/7
_olex2_submission_special_instructions 'No special instructions were received'

loop_
_space_group_symop_operation_xyz
'x, y, z'
'-x, -y, -z'

loop_
_atom_site_label
_atom_site_type_symbol
_atom_site_fract_x
_atom_site_fract_y
_atom_site_fract_z
_atom_site_U_iso_or_equiv
_atom_site_adp_type
_atom_site_occupancy
_atom_site_site_symmetry_order
_atom_site_calc_flag
_atom_site_refinement_flags_posn
_atom_site_refinement_flags_occupancy
_atom_site_disorder_assembly
_atom_site_disorder_group
Ta1 Ta 0.73962(3) 0.77814(2) 0.70406(2) 0.02416(8) Uani 1 1 d . . . .
I1 I 0.90681(4) 1.14059(4) 0.51642(3) 0.03015(10) Uani 1 1 d . . . .
N1 N 0.8350(9) 0.5504(7) 0.6085(6) 0.069(2) Uani 1 1 d . . . .
N2 N 0.7170(6) 0.6054(6) 0.5243(4) 0.0394(14) Uani 1 1 d . . . .
N3 N 0.5251(7) 0.8865(7) 0.6373(6) 0.061(2) Uani 1 1 d . . . .
N4 N 0.5602(7) 0.9616(7) 0.7704(5) 0.0504(16) Uani 1 1 d . . . .
N5 N 0.6739(6) 0.6849(6) 0.7928(4) 0.0394(13) Uani 1 1 d . . . .
N6 N 0.9248(5) 0.9250(5) 0.7220(3) 0.0244(10) Uani 1 1 d . . . .
C1 C 1.119(2) 0.4571(14) 0.7856(8) 0.131(7) Uani 1 1 d . . . .
H1A H 1.0284 0.4331 0.8120 0.197 Uiso 1 1 calc GR . . .
H1B H 1.1929 0.4629 0.8282 0.197 Uiso 1 1 calc GR . . .
H1C H 1.1023 0.3865 0.7370 0.197 Uiso 1 1 calc GR . . .
C2 C 1.1676(14) 0.5908(14) 0.7548(7) 0.086(4) Uani 1 1 d . . . .
H2A H 1.2690 0.6252 0.7411 0.103 Uiso 1 1 calc R . . .
H2B H 1.1652 0.6576 0.8012 0.103 Uiso 1 1 calc R . . .
C3 C 1.0728(14) 0.5809(13) 0.6745(7) 0.081(3) Uani 1 1 d . . . .
H3A H 1.0721 0.5106 0.6295 0.097 Uiso 1 1 calc R . . .
H3B H 1.1178 0.6699 0.6523 0.097 Uiso 1 1 calc R . . .
C4 C 0.9114(10) 0.5438(9) 0.6894(6) 0.059(2) Uani 1 1 d . . . .
H4A H 0.8612 0.4503 0.7052 0.070 Uiso 1 1 calc R . . .
H4B H 0.9099 0.6091 0.7372 0.070 Uiso 1 1 calc R . . .
C5 C 0.8267(10) 0.4758(8) 0.5348(7) 0.063(3) Uani 1 1 d . . . .
H5 H 0.8650 0.4135 0.5232 0.075 Uiso 1 1 calc R . . .
C6 C 0.7455(11) 0.5120(10) 0.4763(7) 0.071(3) Uani 1 1 d . . . .
H6 H 0.7176 0.4781 0.4168 0.085 Uiso 1 1 calc R . . .
C7 C 0.7751(9) 0.6300(8) 0.6109(6) 0.052(2) Uani 1 1 d . . . .
C8 C 0.6352(9) 0.6760(10) 0.5032(5) 0.067(3) Uani 1 1 d . . . .
C9 C 0.5737(10) 0.6579(12) 0.4184(6) 0.086(4) Uani 1 1 d . . . .
H9 H 0.5855 0.6026 0.3720 0.103 Uiso 1 1 calc R . . .
C10 C 0.4958(11) 0.7269(12) 0.4088(6) 0.083(4) Uani 1 1 d . . . .
H10 H 0.4551 0.7219 0.3527 0.100 Uiso 1 1 calc R . . .
C11 C 0.4718(10) 0.8070(12) 0.4792(7) 0.080(4) Uani 1 1 d . . . .
H11 H 0.4139 0.8511 0.4715 0.096 Uiso 1 1 calc R . . .
C12 C 0.5405(7) 0.8152(7) 0.5602(5) 0.0362(15) Uani 1 1 d . . . .
C13 C 0.6262(8) 0.7475(8) 0.5722(5) 0.054(2) Uani 1 1 d . . . .
C14 C 0.4391(9) 0.9466(9) 0.6464(7) 0.061(3) Uani 1 1 d . . . .
H14 H 0.3765 0.9533 0.6041 0.074 Uiso 1 1 calc R . . .
C15 C 0.4662(11) 0.9976(11) 0.7363(8) 0.076(3) Uani 1 1 d . . . .
H15 H 0.4249 1.0480 0.7664 0.091 Uiso 1 1 calc R . . .
C16 C 0.5995(8) 0.8891(8) 0.7074(6) 0.051(2) Uani 1 1 d . . . .
C17 C 0.6189(10) 0.9935(10) 0.8603(6) 0.059(2) Uani 1 1 d . . . .
H17A H 0.6810 0.9495 0.8688 0.071 Uiso 1 1 calc R . . .
H17B H 0.5387 0.9563 0.8969 0.071 Uiso 1 1 calc R . . .
C18 C 0.7061(10) 1.1461(9) 0.8866(6) 0.057(2) Uani 1 1 d . . . .
H18A H 0.6432 1.1898 0.8799 0.069 Uiso 1 1 calc R . . .
H18B H 0.7843 1.1837 0.8486 0.069 Uiso 1 1 calc R . . .
C19 C 0.7716(14) 1.1794(11) 0.9795(7) 0.077(3) Uani 1 1 d . . . .
H19A H 0.6930 1.1471 1.0176 0.093 Uiso 1 1 calc R . . .
H19B H 0.8288 1.1302 0.9869 0.093 Uiso 1 1 calc R . . .
C20 C 0.8674(17) 1.3310(13) 1.0050(9) 0.107(5) Uani 1 1 d . . . .
H20A H 0.9452 1.3632 0.9673 0.161 Uiso 1 1 calc GR . . .
H20B H 0.9092 1.3488 1.0647 0.161 Uiso 1 1 calc GR . . .
H20C H 0.8102 1.3796 0.9996 0.161 Uiso 1 1 calc GR . . .
C21 C 0.6282(8) 0.6089(7) 0.8650(5) 0.057(2) Uani 1 1 d D . . .
C22 C 0.5358(15) 0.4579(10) 0.8326(8) 0.062(4) Uani 0.636(10) 1 d D P A 1
H22A H 0.4440 0.4430 0.8037 0.093 Uiso 0.636(10) 1 calc GR P A 1
H22B H 0.5166 0.4059 0.8812 0.093 Uiso 0.636(10) 1 calc GR P A 1
H22C H 0.5867 0.4267 0.7919 0.093 Uiso 0.636(10) 1 calc GR P A 1
C22A C 0.624(2) 0.4698(16) 0.8455(15) 0.062(4) Uani 0.364(10) 1 d D P A 2
H22D H 0.5258 0.4000 0.8237 0.093 Uiso 0.364(10) 1 calc GR P A 2
H22E H 0.6546 0.4461 0.8981 0.093 Uiso 0.364(10) 1 calc GR P A 2
H22F H 0.6902 0.4737 0.8020 0.093 Uiso 0.364(10) 1 calc GR P A 2
C23 C 0.7651(13) 0.6261(14) 0.9193(9) 0.066(4) Uani 0.636(10) 1 d D P A 1
H23A H 0.8223 0.5977 0.8821 0.099 Uiso 0.636(10) 1 calc GR P A 1
H23B H 0.7353 0.5690 0.9652 0.099 Uiso 0.636(10) 1 calc GR P A 1
H23C H 0.8236 0.7225 0.9445 0.099 Uiso 0.636(10) 1 calc GR P A 1
C23A C 0.719(2) 0.690(2) 0.9474(12) 0.066(4) Uani 0.364(10) 1 d D P A 2
H23D H 0.8215 0.7197 0.9397 0.099 Uiso 0.364(10) 1 calc GR P A 2
H23E H 0.6914 0.6322 0.9931 0.099 Uiso 0.364(10) 1 calc GR P A 2
H23F H 0.7047 0.7702 0.9630 0.099 Uiso 0.364(10) 1 calc GR P A 2
C24 C 0.5487(16) 0.6647(14) 0.9215(9) 0.070(4) Uani 0.636(10) 1 d D P A 1
H24A H 0.6182 0.7522 0.9553 0.105 Uiso 0.636(10) 1 calc GR P A 1
H24B H 0.4966 0.5991 0.9603 0.105 Uiso 0.636(10) 1 calc GR P A 1
H24C H 0.4798 0.6789 0.8855 0.105 Uiso 0.636(10) 1 calc GR P A 1
C24A C 0.4715(17) 0.584(2) 0.8713(16) 0.070(4) Uani 0.364(10) 1 d D P A 2
H24D H 0.4720 0.6714 0.8904 0.105 Uiso 0.364(10) 1 calc GR P A 2
H24E H 0.4271 0.5208 0.9128 0.105 Uiso 0.364(10) 1 calc GR P A 2
H24F H 0.4160 0.5442 0.8148 0.105 Uiso 0.364(10) 1 calc GR P A 2
C25 C 1.0583(8) 1.0132(8) 0.7768(4) 0.0418(17) Uani 1 1 d . . . .
C26 C 1.0295(10) 1.0870(13) 0.8501(7) 0.101(5) Uani 1 1 d . . . .
H26A H 0.9820 1.1379 0.8294 0.151 Uiso 1 1 calc GR . . .
H26B H 1.1209 1.1512 0.8843 0.151 Uiso 1 1 calc GR . . .
H26C H 0.9664 1.0213 0.8858 0.151 Uiso 1 1 calc GR . . .
C27 C 1.1721(7) 1.1119(7) 0.7266(5) 0.0376(15) Uani 1 1 d . . . .
H27A H 1.1941 1.0597 0.6803 0.056 Uiso 1 1 calc GR . . .
H27B H 1.2602 1.1708 0.7652 0.056 Uiso 1 1 calc GR . . .
H27C H 1.1355 1.1687 0.7020 0.056 Uiso 1 1 calc GR . . .
C28 C 1.1194(10) 0.9228(11) 0.8117(8) 0.087(4) Uani 1 1 d . . . .
H28A H 1.0443 0.8508 0.8386 0.131 Uiso 1 1 calc GR . . .
H28B H 1.2024 0.9798 0.8543 0.131 Uiso 1 1 calc GR . . .
H28C H 1.1501 0.8806 0.7641 0.131 Uiso 1 1 calc GR . . .
Li1 Li 0.9622(12) 0.9645(12) 0.5973(7) 0.035(2) Uani 1 1 d . . . .

loop_
_atom_site_aniso_label
_atom_site_aniso_U_11
_atom_site_aniso_U_22
_atom_site_aniso_U_33
_atom_site_aniso_U_23
_atom_site_aniso_U_13
_atom_site_aniso_U_12
Ta1 0.02206(12) 0.02381(12) 0.02169(12) 0.00642(8) 0.00256(8) 0.00586(9)
I1 0.0283(2) 0.0311(2) 0.0308(2) 0.00883(16) 0.00433(15) 0.01273(16)
N1 0.064(5) 0.035(4) 0.080(6) -0.009(3) 0.038(4) 0.001(3)
N2 0.033(3) 0.031(3) 0.028(3) -0.003(2) 0.007(2) -0.006(2)
N3 0.031(3) 0.049(4) 0.092(6) 0.035(4) -0.008(3) 0.004(3)
N4 0.041(3) 0.051(4) 0.060(4) 0.015(3) 0.002(3) 0.020(3)
N5 0.037(3) 0.034(3) 0.034(3) 0.012(2) 0.003(2) 0.004(2)
N6 0.024(2) 0.028(2) 0.019(2) 0.0044(18) 0.0017(18) 0.010(2)
C1 0.28(2) 0.116(11) 0.057(7) 0.014(7) 0.008(10) 0.148(14)
C2 0.114(10) 0.124(10) 0.072(7) 0.033(7) 0.030(7) 0.096(9)
C3 0.115(9) 0.113(9) 0.066(6) 0.033(6) 0.030(6) 0.091(8)
C4 0.071(6) 0.054(5) 0.048(5) 0.024(4) 0.013(4) 0.023(4)
C5 0.050(5) 0.035(4) 0.083(7) -0.014(4) 0.031(5) 0.006(4)
C6 0.060(6) 0.056(5) 0.063(6) -0.014(5) 0.019(5) 0.003(5)
C7 0.045(4) 0.031(4) 0.059(5) 0.003(3) 0.017(4) 0.001(3)
C8 0.041(4) 0.063(5) 0.039(4) 0.019(4) -0.005(3) -0.026(4)
C9 0.044(5) 0.094(7) 0.042(5) 0.041(5) -0.016(4) -0.037(5)
C10 0.056(6) 0.092(8) 0.042(5) 0.021(5) -0.014(4) -0.017(6)
C11 0.047(5) 0.091(8) 0.064(6) 0.040(6) -0.015(4) -0.004(5)
C12 0.022(3) 0.031(3) 0.040(4) 0.013(3) -0.006(3) -0.002(2)
C13 0.041(4) 0.043(4) 0.033(4) 0.012(3) -0.006(3) -0.019(3)
C14 0.036(4) 0.055(5) 0.099(8) 0.033(5) -0.004(4) 0.021(4)
C15 0.057(6) 0.080(7) 0.101(9) 0.013(6) -0.011(6) 0.042(5)
C16 0.029(4) 0.047(4) 0.075(6) 0.028(4) 0.005(4) 0.013(3)
C17 0.061(5) 0.068(6) 0.062(6) 0.019(5) 0.016(4) 0.039(5)
C18 0.067(6) 0.060(5) 0.056(5) 0.007(4) 0.012(4) 0.039(5)
C19 0.107(9) 0.077(7) 0.057(6) 0.003(5) 0.022(6) 0.051(7)
C20 0.145(13) 0.080(8) 0.081(9) -0.011(7) 0.010(8) 0.045(9)
C21 0.059(5) 0.047(4) 0.042(4) 0.022(4) 0.004(4) 0.003(4)
C22 0.069(10) 0.033(5) 0.042(6) 0.016(4) 0.001(7) -0.014(7)
C22A 0.069(10) 0.033(5) 0.042(6) 0.016(4) 0.001(7) -0.014(7)
C23 0.077(10) 0.051(8) 0.046(7) 0.019(6) 0.003(6) 0.007(6)
C23A 0.077(10) 0.051(8) 0.046(7) 0.019(6) 0.003(6) 0.007(6)
C24 0.075(10) 0.056(8) 0.057(8) 0.010(6) 0.024(7) 0.010(7)
C24A 0.075(10) 0.056(8) 0.057(8) 0.010(6) 0.024(7) 0.010(7)
C25 0.031(3) 0.045(4) 0.030(3) 0.006(3) -0.001(3) 0.001(3)
C26 0.044(5) 0.126(10) 0.059(6) -0.054(6) 0.008(4) -0.008(6)
C27 0.024(3) 0.033(3) 0.043(4) 0.006(3) -0.002(3) 0.002(3)
C28 0.040(5) 0.081(7) 0.125(10) 0.065(7) -0.020(5) 0.006(5)
Li1 0.037(6) 0.040(6) 0.027(5) 0.017(5) 0.009(4) 0.015(5)

loop_
_atom_type_symbol
_atom_type_description
_atom_type_scat_dispersion_real
_atom_type_scat_dispersion_imag
_atom_type_scat_source
C C 0.0033 0.0016 'International Tables Vol C Tables 4.2.6.8 and 6.1.1.4'
H H 0.0000 0.0000 'International Tables Vol C Tables 4.2.6.8 and 6.1.1.4'
N N 0.0061 0.0033 'International Tables Vol C Tables 4.2.6.8 and 6.1.1.4'
Li Li -0.0003 0.0001 'International Tables Vol C Tables 4.2.6.8 and 6.1.1.4'
I I -0.4742 1.8119 'International Tables Vol C Tables 4.2.6.8 and 6.1.1.4'
Ta Ta -0.7052 6.5227 'International Tables Vol C Tables 4.2.6.8 and 6.1.1.4'

loop_
_geom_angle_atom_site_label_1
_geom_angle_atom_site_label_2
_geom_angle_atom_site_label_3
_geom_angle
_geom_angle_site_symmetry_1
_geom_angle_site_symmetry_3
N5 Ta1 N6 116.8(2) . .
N5 Ta1 C7 103.1(3) . .
N5 Ta1 C13 129.4(3) . .
N5 Ta1 C16 98.4(3) . .
N5 Ta1 Li1 156.9(3) . .
N6 Ta1 C7 100.5(2) . .
N6 Ta1 C13 113.8(2) . .
N6 Ta1 C16 101.6(2) . .
N6 Ta1 Li1 42.2(3) . .
C7 Ta1 C13 68.7(4) . .
C7 Ta1 C16 137.7(3) . .
C7 Ta1 Li1 77.1(3) . .
C13 Ta1 C16 69.4(4) . .
C13 Ta1 Li1 72.7(3) . .
C16 Ta1 Li1 96.3(3) . .
Li1 I1 Li1 73.7(3) . 2_776
C5 N1 C4 121.3(9) . .
C7 N1 C4 119.6(8) . .
C7 N1 C5 119.1(10) . .
C6 N2 C7 111.1(8) . .
C6 N2 C8 132.0(8) . .
C7 N2 C8 116.9(7) . .
C14 N3 C12 127.2(8) . .
C16 N3 C12 115.9(7) . .
C16 N3 C14 116.8(9) . .
C15 N4 C16 111.0(8) . .
C15 N4 C17 126.2(9) . .
C16 N4 C17 122.9(7) . .
C21 N5 Ta1 176.8(6) . .
Ta1 N6 Li1 100.8(4) . .
C25 N6 Ta1 151.0(4) . .
C25 N6 Li1 107.6(5) . .
H1A C1 H1B 109.5 . .
H1A C1 H1C 109.5 . .
H1B C1 H1C 109.5 . .
C2 C1 H1A 109.5 . .
C2 C1 H1B 109.5 . .
C2 C1 H1C 109.5 . .
C1 C2 H2A 109.2 . .
C1 C2 H2B 109.2 . .
C1 C2 C3 112.1(12) . .
H2A C2 H2B 107.9 . .
C3 C2 H2A 109.2 . .
C3 C2 H2B 109.2 . .
C2 C3 H3A 108.5 . .
C2 C3 H3B 108.5 . .
C2 C3 C4 114.9(9) . .
H3A C3 H3B 107.5 . .
C4 C3 H3A 108.5 . .
C4 C3 H3B 108.5 . .
N1 C4 C3 109.5(7) . .
N1 C4 H4A 109.8 . .
N1 C4 H4B 109.8 . .
C3 C4 H4A 109.8 . .
C3 C4 H4B 109.8 . .
H4A C4 H4B 108.2 . .
N1 C5 H5 128.5 . .
N1 C5 C6 102.9(9) . .
C6 C5 H5 128.5 . .
N2 C6 C5 105.5(8) . .
N2 C6 H6 127.3 . .
C5 C6 H6 127.3 . .
N1 C7 Ta1 140.5(7) . .
N1 C7 N2 101.4(7) . .
N2 C7 Ta1 118.1(6) . .
C9 C8 N2 120.8(11) . .
C13 C8 N2 110.3(7) . .
C13 C8 C9 128.9(12) . .
C8 C9 H9 122.9 . .
C10 C9 C8 114.2(12) . .
C10 C9 H9 122.9 . .
C9 C10 H10 118.1 . .
C9 C10 C11 123.7(10) . .
C11 C10 H10 118.1 . .
C10 C11 H11 122.4 . .
C12 C11 C10 115.3(11) . .
C12 C11 H11 122.4 . .
N3 C12 C13 114.6(6) . .
C11 C12 N3 122.9(8) . .
C11 C12 C13 122.5(9) . .
C8 C13 Ta1 125.8(8) . .
C8 C13 C12 115.3(8) . .
C12 C13 Ta1 118.9(6) . .
N3 C14 H14 128.9 . .
N3 C14 C15 102.2(8) . .
C15 C14 H14 128.9 . .
N4 C15 C14 107.6(9) . .
N4 C15 H15 126.2 . .
C14 C15 H15 126.2 . .
N3 C16 Ta1 121.0(7) . .
N3 C16 N4 102.5(7) . .
N4 C16 Ta1 136.4(6) . .
N4 C17 H17A 109.5 . .
N4 C17 H17B 109.5 . .
N4 C17 C18 110.7(7) . .
H17A C17 H17B 108.1 . .
C18 C17 H17A 109.5 . .
C18 C17 H17B 109.5 . .
C17 C18 H18A 109.5 . .
C17 C18 H18B 109.5 . .
C17 C18 C19 110.8(8) . .
H18A C18 H18B 108.1 . .
C19 C18 H18A 109.5 . .
C19 C18 H18B 109.5 . .
C18 C19 H19A 109.3 . .
C18 C19 H19B 109.3 . .
H19A C19 H19B 108.0 . .
C20 C19 C18 111.5(10) . .
C20 C19 H19A 109.3 . .
C20 C19 H19B 109.3 . .
C19 C20 H20A 109.5 . .
C19 C20 H20B 109.5 . .
C19 C20 H20C 109.5 . .
H20A C20 H20B 109.5 . .
H20A C20 H20C 109.5 . .
H20B C20 H20C 109.5 . .
N5 C21 C22 109.9(7) . .
N5 C21 C22A 110.6(11) . .
N5 C21 C23 108.8(7) . .
N5 C21 C23A 112.0(11) . .
N5 C21 C24 110.2(8) . .
N5 C21 C24A 104.2(11) . .
C22 C21 C23 107.8(8) . .
C22A C21 C24A 107.8(9) . .
C23A C21 C22A 112.1(10) . .
C23A C21 C24A 109.7(10) . .
C24 C21 C22 111.4(8) . .
C24 C21 C23 108.6(8) . .
C21 C22 H22A 109.5 . .
C21 C22 H22B 109.5 . .
C21 C22 H22C 109.5 . .
H22A C22 H22B 109.5 . .
H22A C22 H22C 109.5 . .
H22B C22 H22C 109.5 . .
C21 C22A H22D 109.5 . .
C21 C22A H22E 109.5 . .
C21 C22A H22F 109.5 . .
H22D C22A H22E 109.5 . .
H22D C22A H22F 109.5 . .
H22E C22A H22F 109.5 . .
C21 C23 H23A 109.5 . .
C21 C23 H23B 109.5 . .
C21 C23 H23C 109.5 . .
H23A C23 H23B 109.5 . .
H23A C23 H23C 109.5 . .
H23B C23 H23C 109.5 . .
C21 C23A H23D 109.5 . .
C21 C23A H23E 109.5 . .
C21 C23A H23F 109.5 . .
H23D C23A H23E 109.5 . .
H23D C23A H23F 109.5 . .
H23E C23A H23F 109.5 . .
C21 C24 H24A 109.5 . .
C21 C24 H24B 109.5 . .
C21 C24 H24C 109.5 . .
H24A C24 H24B 109.5 . .
H24A C24 H24C 109.5 . .
H24B C24 H24C 109.5 . .
C21 C24A H24D 109.5 . .
C21 C24A H24E 109.5 . .
C21 C24A H24F 109.5 . .
H24D C24A H24E 109.5 . .
H24D C24A H24F 109.5 . .
H24E C24A H24F 109.5 . .
N6 C25 C26 110.1(7) . .
N6 C25 C27 111.2(5) . .
N6 C25 C28 108.8(7) . .
C26 C25 C27 111.2(8) . .
C26 C25 C28 108.1(9) . .
C27 C25 C28 107.4(7) . .
C25 C26 H26A 109.5 . .
C25 C26 H26B 109.5 . .
C25 C26 H26C 109.5 . .
H26A C26 H26B 109.5 . .
H26A C26 H26C 109.5 . .
H26B C26 H26C 109.5 . .
C25 C27 H27A 109.5 . .
C25 C27 H27B 109.5 . .
C25 C27 H27C 109.5 . .
H27A C27 H27B 109.5 . .
H27A C27 H27C 109.5 . .
H27B C27 H27C 109.5 . .
C25 C28 H28A 109.5 . .
C25 C28 H28B 109.5 . .
C25 C28 H28C 109.5 . .
H28A C28 H28B 109.5 . .
H28A C28 H28C 109.5 . .
H28B C28 H28C 109.5 . .
Ta1 Li1 Li1 145.6(6) . 2_776
I1 Li1 Ta1 119.9(4) 2_776 .
I1 Li1 Ta1 119.4(4) . .
I1 Li1 I1 106.3(3) . 2_776
I1 Li1 Li1 52.3(3) 2_776 2_776
I1 Li1 Li1 53.9(3) . 2_776
N6 Li1 Ta1 37.0(2) . .
N6 Li1 I1 126.8(5) . .
N6 Li1 I1 126.8(5) . 2_776
N6 Li1 Li1 177.3(8) . 2_776

loop_
_geom_bond_atom_site_label_1
_geom_bond_atom_site_label_2
_geom_bond_distance
_geom_bond_site_symmetry_2
Ta1 N5 1.799(5) .
Ta1 N6 1.856(5) .
Ta1 C7 2.248(8) .
Ta1 C13 2.260(7) .
Ta1 C16 2.307(8) .
Ta1 Li1 3.029(11) .
I1 Li1 2.705(11) .
I1 Li1 2.762(12) 2_776
N1 C4 1.504(13) .
N1 C5 1.323(11) .
N1 C7 1.296(12) .
N2 C6 1.363(11) .
N2 C7 1.414(11) .
N2 C8 1.453(13) .
N3 C12 1.428(11) .
N3 C14 1.348(11) .
N3 C16 1.316(11) .
N4 C15 1.336(11) .
N4 C16 1.398(11) .
N4 C17 1.458(11) .
N5 C21 1.455(9) .
N6 C25 1.454(8) .
N6 Li1 2.071(11) .
C1 H1A 0.9800 .
C1 H1B 0.9800 .
C1 H1C 0.9800 .
C1 C2 1.477(16) .
C2 H2A 0.9900 .
C2 H2B 0.9900 .
C2 C3 1.538(15) .
C3 H3A 0.9900 .
C3 H3B 0.9900 .
C3 C4 1.578(14) .
C4 H4A 0.9900 .
C4 H4B 0.9900 .
C5 H5 0.9500 .
C5 C6 1.438(16) .
C6 H6 0.9500 .
C8 C9 1.411(11) .
C8 C13 1.305(13) .
C9 H9 0.9500 .
C9 C10 1.365(18) .
C10 H10 0.9500 .
C10 C11 1.444(18) .
C11 H11 0.9500 .
C11 C12 1.413(11) .
C12 C13 1.429(12) .
C14 H14 0.9500 .
C14 C15 1.429(15) .
C15 H15 0.9500 .
C17 H17A 0.9900 .
C17 H17B 0.9900 .
C17 C18 1.504(13) .
C18 H18A 0.9900 .
C18 H18B 0.9900 .
C18 C19 1.521(14) .
C19 H19A 0.9900 .
C19 H19B 0.9900 .
C19 C20 1.504(16) .
C20 H20A 0.9800 .
C20 H20B 0.9800 .
C20 H20C 0.9800 .
C21 C22 1.512(11) .
C21 C22A 1.522(13) .
C21 C23 1.561(12) .
C21 C23A 1.500(13) .
C21 C24 1.507(12) .
C21 C24A 1.542(14) .
C22 H22A 0.9800 .
C22 H22B 0.9800 .
C22 H22C 0.9800 .
C22A H22D 0.9800 .
C22A H22E 0.9800 .
C22A H22F 0.9800 .
C23 H23A 0.9800 .
C23 H23B 0.9800 .
C23 H23C 0.9800 .
C23A H23D 0.9800 .
C23A H23E 0.9800 .
C23A H23F 0.9800 .
C24 H24A 0.9800 .
C24 H24B 0.9800 .
C24 H24C 0.9800 .
C24A H24D 0.9800 .
C24A H24E 0.9800 .
C24A H24F 0.9800 .
C25 C26 1.461(12) .
C25 C27 1.519(9) .
C25 C28 1.551(12) .
C26 H26A 0.9800 .
C26 H26B 0.9800 .
C26 H26C 0.9800 .
C27 H27A 0.9800 .
C27 H27B 0.9800 .
C27 H27C 0.9800 .
C28 H28A 0.9800 .
C28 H28B 0.9800 .
C28 H28C 0.9800 .
Li1 I1 2.762(12) 2_776
Li1 Li1 3.28(2) 2_776

loop_
_geom_torsion_atom_site_label_1
_geom_torsion_atom_site_label_2
_geom_torsion_atom_site_label_3
_geom_torsion_atom_site_label_4
_geom_torsion
Ta1 N6 C25 C26 -63.0(13)
Ta1 N6 C25 C27 173.4(7)
Ta1 N6 C25 C28 55.3(13)
N1 C5 C6 N2 0.3(9)
N2 C8 C9 C10 177.9(7)
N2 C8 C13 Ta1 6.1(9)
N2 C8 C13 C12 -176.4(5)
N3 C12 C13 Ta1 -5.7(8)
N3 C12 C13 C8 176.6(6)
N3 C14 C15 N4 -1.1(10)
N4 C17 C18 C19 -178.1(8)
N5 Ta1 N6 C25 -0.4(10)
N5 Ta1 N6 Li1 167.7(4)
C1 C2 C3 C4 65.6(13)
C2 C3 C4 N1 174.7(9)
C4 N1 C5 C6 179.5(7)
C4 N1 C7 Ta1 -0.6(13)
C4 N1 C7 N2 -179.7(6)
C5 N1 C4 C3 57.1(11)
C5 N1 C7 Ta1 179.0(7)
C5 N1 C7 N2 -0.2(9)
C6 N2 C7 Ta1 -179.1(5)
C6 N2 C7 N1 0.4(8)
C6 N2 C8 C9 -3.4(12)
C6 N2 C8 C13 174.3(8)
C7 Ta1 N6 C25 -111.1(10)
C7 Ta1 N6 Li1 57.1(5)
C7 N1 C4 C3 -123.3(9)
C7 N1 C5 C6 -0.1(10)
C7 N2 C6 C5 -0.4(9)
C7 N2 C8 C9 179.8(6)
C7 N2 C8 C13 -2.6(8)
C8 N2 C6 C5 -177.4(7)
C8 N2 C7 Ta1 -1.6(8)
C8 N2 C7 N1 177.8(6)
C8 C9 C10 C11 -2.6(13)
C9 C8 C13 Ta1 -176.5(6)
C9 C8 C13 C12 1.0(11)
C9 C10 C11 C12 2.7(13)
C10 C11 C12 N3 -178.1(7)
C10 C11 C12 C13 -0.8(11)
C11 C12 C13 Ta1 176.8(6)
C11 C12 C13 C8 -0.9(10)
C12 N3 C14 C15 178.7(8)
C12 N3 C16 Ta1 -1.7(9)
C12 N3 C16 N4 -178.7(6)
C13 Ta1 N6 C25 177.7(10)
C13 Ta1 N6 Li1 -14.1(5)
C13 C8 C9 C10 0.7(12)
C14 N3 C12 C11 4.9(12)
C14 N3 C12 C13 -172.5(7)
C14 N3 C16 Ta1 175.8(5)
C14 N3 C16 N4 -1.2(9)
C15 N4 C16 Ta1 -175.9(7)
C15 N4 C16 N3 0.3(9)
C15 N4 C17 C18 -62.9(12)
C16 Ta1 N6 C25 105.2(10)
C16 Ta1 N6 Li1 -86.6(4)
C16 N3 C12 C11 -177.8(7)
C16 N3 C12 C13 4.7(9)
C16 N3 C14 C15 1.5(10)
C16 N4 C15 C14 0.5(11)
C16 N4 C17 C18 115.9(8)
C17 N4 C15 C14 179.4(8)
C17 N4 C16 Ta1 5.1(12)
C17 N4 C16 N3 -178.6(7)
C17 C18 C19 C20 176.1(10)
Li1 Ta1 N6 C25 -168.2(11)
Li1 N6 C25 C26 129.2(8)
Li1 N6 C25 C27 5.6(8)
Li1 N6 C25 C28 -112.5(7)
